data_8104932
loop_
_publ_author_name
'Zhang, Ling'
'Wu, Wei-Na'
'Wang, Yuan'

_publ_section_title
;
 Crystal structure of
 (E)-2-(4-ethoxycarbonyl-3,5-dimethyl-2-(pyrrole-2-ylmethyleneamino)-3&#x2032;,6&#x2032;-dihydroxylspiro[isoindoline-1,9&#x2032;-xanthen]-3-one-methanol
 (1/1), C31H29N3O7
;
_journal_issue 1
_journal_name_full 'Zeitschrift f\"ur Kristallographie - New Crystal Structures'
_journal_page_first 239
_journal_page_last 241
_journal_paper_doi 10.1515/ncrs-2020-0479
_journal_volume 236
_journal_year 2021
_chemical_formula_sum 'C31 H29 N3 O7'
_chemical_formula_weight 555.57
_space_group_crystal_system monoclinic
_space_group_IT_number 14
_space_group_name_Hall '-P 2ybc'
_space_group_name_H-M_alt 'P 1 21/c 1'
_atom_sites_solution_hydrogens geom
_cell_angle_alpha 90
_cell_angle_beta 97.586(2)
_cell_angle_gamma 90
_cell_formula_units_Z 4
_cell_length_a 13.6280(14)
_cell_length_b 14.4801(15)
_cell_length_c 14.4962(15)
_cell_measurement_reflns_used 1024
_cell_measurement_temperature 296(2)
_cell_measurement_theta_max 19.88
_cell_measurement_theta_min 2.21
_cell_volume 2835.6(5)
_computing_cell_refinement 'Bruker SMART'
_computing_data_collection 'Bruker SMART'
_computing_data_reduction 'Bruker SAINT'
_computing_molecular_graphics 'Bruker SHELXTL'
_computing_publication_material 'Bruker SHELXTL'
_computing_structure_refinement 'SHELXL-2014/7 (Sheldrick, 2014)'
_computing_structure_solution 'Bruker SHELXTL'
_diffrn_ambient_temperature 296(2)
_diffrn_measured_fraction_theta_full 0.999
_diffrn_measured_fraction_theta_max 0.999
_diffrn_measurement_device_type 'CCD area detector'
_diffrn_measurement_method 'phi and omega scans'
_diffrn_radiation_type MoK\a
_diffrn_radiation_wavelength 0.71073
_diffrn_reflns_av_R_equivalents 0.0379
_diffrn_reflns_av_unetI/netI 0.0429
_diffrn_reflns_Laue_measured_fraction_full 0.999
_diffrn_reflns_Laue_measured_fraction_max 0.999
_diffrn_reflns_limit_h_max 16
_diffrn_reflns_limit_h_min -15
_diffrn_reflns_limit_k_max 13
_diffrn_reflns_limit_k_min -17
_diffrn_reflns_limit_l_max 16
_diffrn_reflns_limit_l_min -17
_diffrn_reflns_number 14248
_diffrn_reflns_point_group_measured_fraction_full 0.999
_diffrn_reflns_point_group_measured_fraction_max 0.999
_diffrn_reflns_theta_full 24.999
_diffrn_reflns_theta_max 24.999
_diffrn_reflns_theta_min 1.507
_exptl_absorpt_coefficient_mu 0.093
_exptl_absorpt_correction_T_max 0.992
_exptl_absorpt_correction_T_min 0.983
_exptl_absorpt_correction_type multi-scan
_exptl_absorpt_process_details sadabs
_exptl_crystal_colour colorless
_exptl_crystal_density_diffrn 1.301
_exptl_crystal_description plate
_exptl_crystal_F_000 1168
_exptl_crystal_size_max 0.200
_exptl_crystal_size_mid 0.160
_exptl_crystal_size_min 0.080
_refine_diff_density_max 0.330
_refine_diff_density_min -0.276
_refine_diff_density_rms 0.042
_refine_ls_extinction_coef .
_refine_ls_extinction_method none
_refine_ls_goodness_of_fit_ref 1.032
_refine_ls_hydrogen_treatment constr
_refine_ls_matrix_type full
_refine_ls_number_parameters 372
_refine_ls_number_reflns 4998
_refine_ls_number_restraints 0
_refine_ls_restrained_S_all 1.032
_refine_ls_R_factor_all 0.0880
_refine_ls_R_factor_gt 0.0532
_refine_ls_shift/su_max 0.000
_refine_ls_shift/su_mean 0.000
_refine_ls_structure_factor_coef Fsqd
_refine_ls_weighting_details 'w=1/[\s^2^(Fo^2^)+(0.0735P)^2^+0.8712P] where P=(Fo^2^+2Fc^2^)/3'
_refine_ls_weighting_scheme calc
_refine_ls_wR_factor_gt 0.1360
_refine_ls_wR_factor_ref 0.1569
_reflns_Friedel_coverage 0.000
_reflns_Friedel_fraction_full .
_reflns_Friedel_fraction_max .
_reflns_number_gt 3243
_reflns_number_total 4998
_reflns_threshold_expression 'I > 2\s(I)'
_cod_data_source_file suppl_j_ncrs-2020-0479_suppl.cif
_cod_data_source_block 1
_cod_original_sg_symbol_H-M 'P 21/c'
_cod_database_code 8104932
_shelx_space_group_comment
; 
The symmetry employed for this shelxl refinement is uniquely defined 
by the following loop, which should always be used as a source of 
symmetry information in preference to the above space-group names. 
They are only intended as comments. 
;
_shelx_estimated_absorpt_t_min 0.982
_shelx_estimated_absorpt_t_max 0.993

loop_
_space_group_symop_operation_xyz
'x, y, z'
'-x, y+1/2, -z+1/2'
'-x, -y, -z'
'x, -y-1/2, z-1/2'

loop_
_atom_site_label
_atom_site_type_symbol
_atom_site_fract_x
_atom_site_fract_y
_atom_site_fract_z
_atom_site_U_iso_or_equiv
_atom_site_adp_type
_atom_site_occupancy
_atom_site_site_symmetry_order
_atom_site_calc_flag
_atom_site_refinement_flags_posn
_atom_site_refinement_flags_adp
_atom_site_refinement_flags_occupancy
_atom_site_disorder_assembly
_atom_site_disorder_group
O1 O 0.26715(13) 0.98351(13) 0.25689(15) 0.0582(6) Uani 1 1 d . . . . .
H1A H 0.2635 1.0400 0.2579 0.087 Uiso 1 1 calc R U . . .
O2 O 0.58059(13) 1.05719(12) 0.16896(13) 0.0490(5) Uani 1 1 d . . . . .
O3 O 0.82119(14) 1.16596(14) -0.01283(15) 0.0655(6) Uani 1 1 d . . . . .
H3A H 0.8197 1.2118 0.0201 0.098 Uiso 1 1 calc R U . . .
O4 O 0.75502(13) 0.66803(12) 0.23700(13) 0.0519(5) Uani 1 1 d . . . . .
O5 O 0.81359(18) 1.18234(15) 0.59881(14) 0.0718(6) Uani 1 1 d . . . . .
O6 O 0.92263(14) 1.08467(14) 0.67519(13) 0.0580(5) Uani 1 1 d . . . . .
O7 O 0.87706(19) 0.71644(17) 0.40776(17) 0.0868(8) Uani 1 1 d . . . . .
H7 H 0.8352 0.7166 0.3616 0.130 Uiso 1 1 calc R U . . .
N1 N 0.69167(15) 0.81353(14) 0.20560(14) 0.0404(5) Uani 1 1 d . . . . .
N2 N 0.74240(15) 0.84540(15) 0.28790(14) 0.0418(5) Uani 1 1 d . . . . .
N3 N 0.84983(15) 0.90521(15) 0.45562(15) 0.0467(6) Uani 1 1 d . . . . .
H3B H 0.8660 0.8501 0.4415 0.056 Uiso 1 1 calc R U . . .
C1 C 0.52975(18) 0.89678(17) 0.16787(17) 0.0392(6) Uani 1 1 d . . . . .
C2 C 0.45502(19) 0.83537(18) 0.18452(18) 0.0444(6) Uani 1 1 d . . . . .
H2B H 0.4639 0.7726 0.1749 0.053 Uiso 1 1 calc R U . . .
C3 C 0.3691(2) 0.86475(18) 0.21461(19) 0.0475(7) Uani 1 1 d . . . . .
H3C H 0.3208 0.8222 0.2256 0.057 Uiso 1 1 calc R U . . .
C4 C 0.35419(19) 0.95820(18) 0.22859(19) 0.0450(6) Uani 1 1 d . . . . .
C5 C 0.42640(18) 1.02091(18) 0.21295(19) 0.0448(6) Uani 1 1 d . . . . .
H5A H 0.4173 1.0836 0.2227 0.054 Uiso 1 1 calc R U . . .
C6 C 0.51225(18) 0.98938(17) 0.18272(17) 0.0407(6) Uani 1 1 d . . . . .
C7 C 0.65272(18) 1.03525(18) 0.11317(18) 0.0434(6) Uani 1 1 d . . . . .
C8 C 0.70113(19) 1.11044(19) 0.08124(19) 0.0492(7) Uani 1 1 d . . . . .
H8A H 0.6860 1.1701 0.0985 0.059 Uiso 1 1 calc R U . . .
C9 C 0.7723(2) 1.0952(2) 0.0233(2) 0.0508(7) Uani 1 1 d . . . . .
C10 C 0.7938(2) 1.0065(2) -0.0013(2) 0.0566(8) Uani 1 1 d . . . . .
H10A H 0.8407 0.9962 -0.0413 0.068 Uiso 1 1 calc R U . . .
C11 C 0.7462(2) 0.9326(2) 0.03304(19) 0.0514(7) Uani 1 1 d . . . . .
H11A H 0.7624 0.8730 0.0166 0.062 Uiso 1 1 calc R U . . .
C12 C 0.67460(18) 0.94551(17) 0.09177(18) 0.0417(6) Uani 1 1 d . . . . .
C13 C 0.62352(18) 0.86478(17) 0.13207(17) 0.0403(6) Uani 1 1 d . . . . .
C14 C 0.60028(18) 0.78607(18) 0.06299(18) 0.0422(6) Uani 1 1 d . . . . .
C15 C 0.5398(2) 0.7887(2) -0.0207(2) 0.0591(8) Uani 1 1 d . . . . .
H15A H 0.5114 0.8437 -0.0442 0.071 Uiso 1 1 calc R U . . .
C16 C 0.5229(2) 0.7069(3) -0.0687(2) 0.0721(10) Uani 1 1 d . . . . .
H16A H 0.4819 0.7071 -0.1253 0.087 Uiso 1 1 calc R U . . .
C17 C 0.5647(2) 0.6248(2) -0.0353(2) 0.0671(9) Uani 1 1 d . . . . .
H17A H 0.5510 0.5708 -0.0693 0.081 Uiso 1 1 calc R U . . .
C18 C 0.6268(2) 0.6219(2) 0.0482(2) 0.0548(7) Uani 1 1 d . . . . .
H18A H 0.6559 0.5670 0.0711 0.066 Uiso 1 1 calc R U . . .
C19 C 0.64380(18) 0.70427(17) 0.09634(18) 0.0424(6) Uani 1 1 d . . . . .
C20 C 0.70351(18) 0.72266(17) 0.18602(18) 0.0410(6) Uani 1 1 d . . . . .
C21 C 0.73122(19) 0.92826(18) 0.31429(18) 0.0431(6) Uani 1 1 d . . . . .
H21A H 0.6889 0.9679 0.2775 0.052 Uiso 1 1 calc R U . . .
C22 C 0.78360(18) 0.96064(18) 0.40036(18) 0.0427(6) Uani 1 1 d . . . . .
C23 C 0.77697(19) 1.04350(18) 0.44577(18) 0.0459(7) Uani 1 1 d . . . . .
C24 C 0.84164(19) 1.03703(18) 0.53147(18) 0.0445(6) Uani 1 1 d . . . . .
C25 C 0.88558(19) 0.94941(19) 0.53462(18) 0.0456(7) Uani 1 1 d . . . . .
C26 C 0.7110(3) 1.1225(2) 0.4113(2) 0.0739(10) Uani 1 1 d . . . . .
H26A H 0.7200 1.1722 0.4554 0.111 Uiso 1 1 calc R U . . .
H26B H 0.7277 1.1432 0.3524 0.111 Uiso 1 1 calc R U . . .
H26C H 0.6433 1.1026 0.4040 0.111 Uiso 1 1 calc R U . . .
C27 C 0.9577(2) 0.9025(2) 0.6054(2) 0.0626(8) Uani 1 1 d . . . . .
H27A H 0.9756 0.9433 0.6570 0.094 Uiso 1 1 calc R U . . .
H27B H 0.9282 0.8476 0.6266 0.094 Uiso 1 1 calc R U . . .
H27C H 1.0158 0.8863 0.5781 0.094 Uiso 1 1 calc R U . . .
C28 C 0.8566(2) 1.1081(2) 0.60262(19) 0.0515(7) Uani 1 1 d . . . . .
C29 C 0.9363(3) 1.1472(2) 0.7538(2) 0.0764(10) Uani 1 1 d . . . . .
H29A H 0.8781 1.1467 0.7857 0.092 Uiso 1 1 calc R U . . .
H29B H 0.9463 1.2096 0.7326 0.092 Uiso 1 1 calc R U . . .
C30 C 1.0226(3) 1.1172(3) 0.8167(3) 0.1053(14) Uani 1 1 d . . . . .
H30A H 1.0327 1.1580 0.8693 0.158 Uiso 1 1 calc R U . . .
H30B H 1.0120 1.0555 0.8377 0.158 Uiso 1 1 calc R U . . .
H30C H 1.0799 1.1182 0.7847 0.158 Uiso 1 1 calc R U . . .
C31 C 0.9549(3) 0.6582(3) 0.3924(3) 0.0990(14) Uani 1 1 d . . . . .
H31A H 0.9934 0.6870 0.3495 0.149 Uiso 1 1 calc R U . . .
H31B H 0.9287 0.6008 0.3668 0.149 Uiso 1 1 calc R U . . .
H31C H 0.9961 0.6469 0.4503 0.149 Uiso 1 1 calc R U . . .

loop_
_atom_site_aniso_label
_atom_site_aniso_U_11
_atom_site_aniso_U_22
_atom_site_aniso_U_33
_atom_site_aniso_U_23
_atom_site_aniso_U_13
_atom_site_aniso_U_12
O1 0.0513(11) 0.0438(11) 0.0836(15) 0.0007(10) 0.0243(11) -0.0001(9)
O2 0.0478(11) 0.0375(10) 0.0640(12) -0.0001(9) 0.0156(9) -0.0001(8)
O3 0.0649(13) 0.0620(13) 0.0727(14) 0.0087(11) 0.0208(11) -0.0113(11)
O4 0.0542(11) 0.0393(10) 0.0584(12) 0.0044(9) -0.0067(9) 0.0076(9)
O5 0.1028(17) 0.0510(13) 0.0573(14) -0.0079(10) -0.0053(12) 0.0057(12)
O6 0.0590(12) 0.0655(13) 0.0464(12) -0.0109(10) -0.0047(10) -0.0051(10)
O7 0.0993(19) 0.0657(15) 0.0839(18) -0.0004(13) -0.0311(14) 0.0139(14)
N1 0.0465(12) 0.0348(12) 0.0380(12) -0.0024(9) -0.0020(10) 0.0035(9)
N2 0.0440(12) 0.0422(13) 0.0375(12) -0.0020(10) -0.0006(10) -0.0025(10)
N3 0.0525(13) 0.0432(13) 0.0432(13) -0.0033(11) 0.0023(11) 0.0022(10)
C1 0.0458(15) 0.0367(14) 0.0334(14) 0.0008(11) -0.0007(11) 0.0033(11)
C2 0.0540(16) 0.0334(14) 0.0445(16) 0.0015(12) 0.0016(13) 0.0035(12)
C3 0.0486(16) 0.0399(15) 0.0540(17) 0.0028(13) 0.0071(13) -0.0036(12)
C4 0.0429(15) 0.0454(16) 0.0464(16) 0.0030(12) 0.0049(12) 0.0019(12)
C5 0.0462(15) 0.0355(14) 0.0532(17) 0.0014(12) 0.0090(13) 0.0014(12)
C6 0.0437(14) 0.0383(15) 0.0394(15) 0.0041(11) 0.0032(12) -0.0003(12)
C7 0.0389(14) 0.0464(16) 0.0451(16) 0.0040(12) 0.0067(12) 0.0060(12)
C8 0.0483(16) 0.0416(16) 0.0576(18) 0.0048(13) 0.0062(14) 0.0027(13)
C9 0.0468(16) 0.0546(18) 0.0504(17) 0.0091(14) 0.0039(14) -0.0006(13)
C10 0.0558(17) 0.061(2) 0.0553(19) 0.0028(15) 0.0170(15) 0.0042(15)
C11 0.0560(17) 0.0476(17) 0.0513(17) -0.0003(14) 0.0102(14) 0.0065(14)
C12 0.0417(14) 0.0415(15) 0.0412(15) 0.0025(12) 0.0034(12) 0.0049(11)
C13 0.0453(14) 0.0383(14) 0.0360(14) 0.0020(11) 0.0005(11) 0.0057(11)
C14 0.0425(14) 0.0461(16) 0.0378(15) -0.0030(12) 0.0043(12) 0.0036(12)
C15 0.0668(19) 0.064(2) 0.0439(17) -0.0033(15) -0.0014(15) 0.0078(15)
C16 0.074(2) 0.092(3) 0.0470(19) -0.0183(18) -0.0080(16) 0.0041(19)
C17 0.069(2) 0.071(2) 0.061(2) -0.0296(18) 0.0064(17) -0.0035(18)
C18 0.0564(17) 0.0488(17) 0.0590(19) -0.0169(14) 0.0073(15) 0.0017(14)
C19 0.0438(14) 0.0409(15) 0.0428(15) -0.0059(12) 0.0072(12) 0.0029(12)
C20 0.0396(14) 0.0378(15) 0.0463(16) 0.0031(12) 0.0078(12) 0.0009(11)
C21 0.0449(15) 0.0434(16) 0.0403(15) 0.0013(12) 0.0029(12) 0.0000(12)
C22 0.0443(15) 0.0442(16) 0.0389(15) -0.0015(12) 0.0031(12) -0.0030(12)
C23 0.0487(15) 0.0450(16) 0.0428(16) -0.0001(12) 0.0010(13) -0.0024(12)
C24 0.0466(15) 0.0472(16) 0.0393(15) -0.0016(12) 0.0041(12) -0.0068(12)
C25 0.0453(15) 0.0533(17) 0.0377(15) 0.0040(13) 0.0042(12) -0.0046(13)
C26 0.088(2) 0.0551(19) 0.070(2) -0.0120(17) -0.0220(18) 0.0141(18)
C27 0.066(2) 0.070(2) 0.0481(18) 0.0026(16) -0.0049(15) 0.0033(16)
C28 0.0571(17) 0.0530(19) 0.0440(17) -0.0015(14) 0.0048(14) -0.0101(14)
C29 0.094(3) 0.073(2) 0.058(2) -0.0164(17) -0.0092(19) -0.0167(19)
C30 0.097(3) 0.143(4) 0.069(3) -0.029(3) -0.019(2) -0.003(3)
C31 0.067(2) 0.119(3) 0.110(3) 0.038(3) 0.006(2) 0.009(2)

loop_
_atom_type_symbol
_atom_type_description
_atom_type_scat_dispersion_real
_atom_type_scat_dispersion_imag
_atom_type_scat_source
C C 0.0033 0.0016 'International Tables Vol C Tables 4.2.6.8 and 6.1.1.4'
H H 0.0000 0.0000 'International Tables Vol C Tables 4.2.6.8 and 6.1.1.4'
N N 0.0061 0.0033 'International Tables Vol C Tables 4.2.6.8 and 6.1.1.4'
O O 0.0106 0.0060 'International Tables Vol C Tables 4.2.6.8 and 6.1.1.4'

loop_
_geom_angle_atom_site_label_1
_geom_angle_atom_site_label_2
_geom_angle_atom_site_label_3
_geom_angle
_geom_angle_site_symmetry_1
_geom_angle_site_symmetry_3
C4 O1 H1A 109.5 . .
C6 O2 C7 117.5(2) . .
C9 O3 H3A 109.5 . .
C28 O6 C29 117.7(2) . .
C31 O7 H7 109.5 . .
C20 N1 N2 116.4(2) . .
C20 N1 C13 114.0(2) . .
N2 N1 C13 129.59(19) . .
C21 N2 N1 120.6(2) . .
C25 N3 C22 110.6(2) . .
C25 N3 H3B 124.7 . .
C22 N3 H3B 124.7 . .
C6 C1 C2 116.5(2) . .
C6 C1 C13 121.4(2) . .
C2 C1 C13 122.1(2) . .
C3 C2 C1 122.1(2) . .
C3 C2 H2B 119.0 . .
C1 C2 H2B 119.0 . .
C2 C3 C4 119.8(2) . .
C2 C3 H3C 120.1 . .
C4 C3 H3C 120.1 . .
O1 C4 C5 122.9(2) . .
O1 C4 C3 117.3(2) . .
C5 C4 C3 119.8(2) . .
C4 C5 C6 119.2(2) . .
C4 C5 H5A 120.4 . .
C6 C5 H5A 120.4 . .
C5 C6 C1 122.7(2) . .
C5 C6 O2 115.2(2) . .
C1 C6 O2 122.1(2) . .
C12 C7 C8 122.7(2) . .
C12 C7 O2 122.5(2) . .
C8 C7 O2 114.8(2) . .
C9 C8 C7 118.8(3) . .
C9 C8 H8A 120.6 . .
C7 C8 H8A 120.6 . .
O3 C9 C10 118.1(3) . .
O3 C9 C8 122.1(3) . .
C10 C9 C8 119.8(3) . .
C9 C10 C11 120.4(3) . .
C9 C10 H10A 119.8 . .
C11 C10 H10A 119.8 . .
C10 C11 C12 121.3(3) . .
C10 C11 H11A 119.4 . .
C12 C11 H11A 119.4 . .
C7 C12 C11 117.1(2) . .
C7 C12 C13 121.1(2) . .
C11 C12 C13 121.9(2) . .
N1 C13 C1 112.09(19) . .
N1 C13 C12 112.29(19) . .
C1 C13 C12 110.3(2) . .
N1 C13 C14 98.70(19) . .
C1 C13 C14 110.1(2) . .
C12 C13 C14 112.9(2) . .
C15 C14 C19 120.8(3) . .
C15 C14 C13 127.5(2) . .
C19 C14 C13 111.6(2) . .
C14 C15 C16 117.6(3) . .
C14 C15 H15A 121.2 . .
C16 C15 H15A 121.2 . .
C17 C16 C15 122.1(3) . .
C17 C16 H16A 119.0 . .
C15 C16 H16A 119.0 . .
C16 C17 C18 120.7(3) . .
C16 C17 H17A 119.7 . .
C18 C17 H17A 119.7 . .
C17 C18 C19 117.2(3) . .
C17 C18 H18A 121.4 . .
C19 C18 H18A 121.4 . .
C14 C19 C18 121.7(3) . .
C14 C19 C20 108.5(2) . .
C18 C19 C20 129.8(2) . .
O4 C20 N1 124.6(2) . .
O4 C20 C19 128.3(2) . .
N1 C20 C19 107.1(2) . .
N2 C21 C22 120.3(2) . .
N2 C21 H21A 119.9 . .
C22 C21 H21A 119.9 . .
C23 C22 N3 107.9(2) . .
C23 C22 C21 130.2(2) . .
N3 C22 C21 121.8(2) . .
C22 C23 C24 106.7(2) . .
C22 C23 C26 125.4(2) . .
C24 C23 C26 127.9(2) . .
C25 C24 C23 107.4(2) . .
C25 C24 C28 126.8(3) . .
C23 C24 C28 125.7(3) . .
N3 C25 C24 107.3(2) . .
N3 C25 C27 120.1(3) . .
C24 C25 C27 132.6(3) . .
C23 C26 H26A 109.5 . .
C23 C26 H26B 109.5 . .
H26A C26 H26B 109.5 . .
C23 C26 H26C 109.5 . .
H26A C26 H26C 109.5 . .
H26B C26 H26C 109.5 . .
C25 C27 H27A 109.5 . .
C25 C27 H27B 109.5 . .
H27A C27 H27B 109.5 . .
C25 C27 H27C 109.5 . .
H27A C27 H27C 109.5 . .
H27B C27 H27C 109.5 . .
O5 C28 O6 121.9(3) . .
O5 C28 C24 124.7(3) . .
O6 C28 C24 113.3(3) . .
O6 C29 C30 108.5(3) . .
O6 C29 H29A 110.0 . .
C30 C29 H29A 110.0 . .
O6 C29 H29B 110.0 . .
C30 C29 H29B 110.0 . .
H29A C29 H29B 108.4 . .
C29 C30 H30A 109.5 . .
C29 C30 H30B 109.5 . .
H30A C30 H30B 109.5 . .
C29 C30 H30C 109.5 . .
H30A C30 H30C 109.5 . .
H30B C30 H30C 109.5 . .
O7 C31 H31A 109.5 . .
O7 C31 H31B 109.5 . .
H31A C31 H31B 109.5 . .
O7 C31 H31C 109.5 . .
H31A C31 H31C 109.5 . .
H31B C31 H31C 109.5 . .

loop_
_geom_bond_atom_site_label_1
_geom_bond_atom_site_label_2
_geom_bond_distance
_geom_bond_site_symmetry_2
O1 C4 1.356(3) .
O1 H1A 0.8200 .
O2 C6 1.386(3) .
O2 C7 1.390(3) .
O3 C9 1.363(3) .
O3 H3A 0.8200 .
O4 C20 1.236(3) .
O5 C28 1.222(3) .
O6 C28 1.335(3) .
O6 C29 1.447(4) .
O7 C31 1.395(4) .
O7 H7 0.8200 .
N1 C20 1.360(3) .
N1 N2 1.377(3) .
N1 C13 1.513(3) .
N2 C21 1.275(3) .
N3 C25 1.346(3) .
N3 C22 1.382(3) .
N3 H3B 0.8600 .
C1 C6 1.384(3) .
C1 C2 1.397(3) .
C1 C13 1.514(3) .
C2 C3 1.371(4) .
C2 H2B 0.9300 .
C3 C4 1.387(4) .
C3 H3C 0.9300 .
C4 C5 1.380(4) .
C5 C6 1.380(3) .
C5 H5A 0.9300 .
C7 C12 1.378(4) .
C7 C8 1.384(4) .
C8 C9 1.382(4) .
C8 H8A 0.9300 .
C9 C10 1.376(4) .
C10 C11 1.377(4) .
C10 H10A 0.9300 .
C11 C12 1.390(4) .
C11 H11A 0.9300 .
C12 C13 1.517(3) .
C13 C14 1.523(4) .
C14 C15 1.374(4) .
C14 C19 1.383(4) .
C15 C16 1.377(4) .
C15 H15A 0.9300 .
C16 C17 1.377(5) .
C16 H16A 0.9300 .
C17 C18 1.383(4) .
C17 H17A 0.9300 .
C18 C19 1.385(4) .
C18 H18A 0.9300 .
C19 C20 1.464(4) .
C21 C22 1.432(4) .
C21 H21A 0.9300 .
C22 C23 1.377(4) .
C23 C24 1.428(4) .
C23 C26 1.499(4) .
C24 C25 1.401(4) .
C24 C28 1.453(4) .
C25 C27 1.488(4) .
C26 H26A 0.9600 .
C26 H26B 0.9600 .
C26 H26C 0.9600 .
C27 H27A 0.9600 .
C27 H27B 0.9600 .
C27 H27C 0.9600 .
C29 C30 1.456(5) .
C29 H29A 0.9700 .
C29 H29B 0.9700 .
C30 H30A 0.9600 .
C30 H30B 0.9600 .
C30 H30C 0.9600 .
C31 H31A 0.9600 .
C31 H31B 0.9600 .
C31 H31C 0.9600 .

loop_
_geom_hbond_atom_site_label_D
_geom_hbond_atom_site_label_H
_geom_hbond_atom_site_label_A
_geom_hbond_distance_DH
_geom_hbond_distance_HA
_geom_hbond_distance_DA
_geom_hbond_angle_DHA
_geom_hbond_site_symmetry_A
O3 H3A O5 0.82 1.92 2.738(3) 178.6 4_585
O1 H1A O4 0.82 1.87 2.692(3) 175.4 2_655
O7 H7 O4 0.82 2.10 2.881(3) 157.8 .
O7 H7 N2 0.82 2.42 3.005(3) 128.9 .
N3 H3B O7 0.86 2.01 2.856(3) 169.5 .

loop_
_geom_torsion_atom_site_label_1
_geom_torsion_atom_site_label_2
_geom_torsion_atom_site_label_3
_geom_torsion_atom_site_label_4
_geom_torsion
_geom_torsion_site_symmetry_1
_geom_torsion_site_symmetry_2
_geom_torsion_site_symmetry_3
_geom_torsion_site_symmetry_4
C20 N1 N2 C21 -176.0(2) . . . .
C13 N1 N2 C21 4.0(4) . . . .
C6 C1 C2 C3 -0.4(4) . . . .
C13 C1 C2 C3 -178.3(2) . . . .
C1 C2 C3 C4 0.5(4) . . . .
C2 C3 C4 O1 178.9(2) . . . .
C2 C3 C4 C5 -0.6(4) . . . .
O1 C4 C5 C6 -178.9(2) . . . .
C3 C4 C5 C6 0.6(4) . . . .
C4 C5 C6 C1 -0.5(4) . . . .
C4 C5 C6 O2 -179.9(2) . . . .
C2 C1 C6 C5 0.4(4) . . . .
C13 C1 C6 C5 178.2(2) . . . .
C2 C1 C6 O2 179.8(2) . . . .
C13 C1 C6 O2 -2.3(4) . . . .
C7 O2 C6 C5 -160.9(2) . . . .
C7 O2 C6 C1 19.7(3) . . . .
C6 O2 C7 C12 -17.1(3) . . . .
C6 O2 C7 C8 163.2(2) . . . .
C12 C7 C8 C9 2.0(4) . . . .
O2 C7 C8 C9 -178.4(2) . . . .
C7 C8 C9 O3 178.2(2) . . . .
C7 C8 C9 C10 -0.1(4) . . . .
O3 C9 C10 C11 -179.8(3) . . . .
C8 C9 C10 C11 -1.3(4) . . . .
C9 C10 C11 C12 1.1(4) . . . .
C8 C7 C12 C11 -2.2(4) . . . .
O2 C7 C12 C11 178.1(2) . . . .
C8 C7 C12 C13 176.9(2) . . . .
O2 C7 C12 C13 -2.8(4) . . . .
C10 C11 C12 C7 0.7(4) . . . .
C10 C11 C12 C13 -178.4(2) . . . .
C20 N1 C13 C1 113.9(2) . . . .
N2 N1 C13 C1 -66.1(3) . . . .
C20 N1 C13 C12 -121.2(2) . . . .
N2 N1 C13 C12 58.8(3) . . . .
C20 N1 C13 C14 -1.9(3) . . . .
N2 N1 C13 C14 178.0(2) . . . .
C6 C1 C13 N1 110.1(3) . . . .
C2 C1 C13 N1 -72.2(3) . . . .
C6 C1 C13 C12 -15.8(3) . . . .
C2 C1 C13 C12 161.9(2) . . . .
C6 C1 C13 C14 -141.1(2) . . . .
C2 C1 C13 C14 36.6(3) . . . .
C7 C12 C13 N1 -107.6(3) . . . .
C11 C12 C13 N1 71.5(3) . . . .
C7 C12 C13 C1 18.2(3) . . . .
C11 C12 C13 C1 -162.7(2) . . . .
C7 C12 C13 C14 141.9(2) . . . .
C11 C12 C13 C14 -39.1(3) . . . .
N1 C13 C14 C15 179.5(3) . . . .
C1 C13 C14 C15 62.1(3) . . . .
C12 C13 C14 C15 -61.7(3) . . . .
N1 C13 C14 C19 3.2(3) . . . .
C1 C13 C14 C19 -114.2(2) . . . .
C12 C13 C14 C19 122.0(2) . . . .
C19 C14 C15 C16 1.3(4) . . . .
C13 C14 C15 C16 -174.7(3) . . . .
C14 C15 C16 C17 -0.3(5) . . . .
C15 C16 C17 C18 -0.6(5) . . . .
C16 C17 C18 C19 0.6(4) . . . .
C15 C14 C19 C18 -1.4(4) . . . .
C13 C14 C19 C18 175.2(2) . . . .
C15 C14 C19 C20 180.0(2) . . . .
C13 C14 C19 C20 -3.4(3) . . . .
C17 C18 C19 C14 0.4(4) . . . .
C17 C18 C19 C20 178.7(3) . . . .
N2 N1 C20 O4 0.8(4) . . . .
C13 N1 C20 O4 -179.2(2) . . . .
N2 N1 C20 C19 -179.87(19) . . . .
C13 N1 C20 C19 0.1(3) . . . .
C14 C19 C20 O4 -178.7(2) . . . .
C18 C19 C20 O4 2.8(5) . . . .
C14 C19 C20 N1 2.1(3) . . . .
C18 C19 C20 N1 -176.4(3) . . . .
N1 N2 C21 C22 179.5(2) . . . .
C25 N3 C22 C23 0.1(3) . . . .
C25 N3 C22 C21 -176.9(2) . . . .
N2 C21 C22 C23 -174.0(3) . . . .
N2 C21 C22 N3 2.3(4) . . . .
N3 C22 C23 C24 -0.1(3) . . . .
C21 C22 C23 C24 176.6(3) . . . .
N3 C22 C23 C26 -178.2(3) . . . .
C21 C22 C23 C26 -1.5(5) . . . .
C22 C23 C24 C25 0.1(3) . . . .
C26 C23 C24 C25 178.1(3) . . . .
C22 C23 C24 C28 -178.7(2) . . . .
C26 C23 C24 C28 -0.7(5) . . . .
C22 N3 C25 C24 -0.1(3) . . . .
C22 N3 C25 C27 179.4(2) . . . .
C23 C24 C25 N3 0.0(3) . . . .
C28 C24 C25 N3 178.7(2) . . . .
C23 C24 C25 C27 -179.4(3) . . . .
C28 C24 C25 C27 -0.7(5) . . . .
C29 O6 C28 O5 4.9(4) . . . .
C29 O6 C28 C24 -174.5(2) . . . .
C25 C24 C28 O5 -176.8(3) . . . .
C23 C24 C28 O5 1.7(5) . . . .
C25 C24 C28 O6 2.6(4) . . . .
C23 C24 C28 O6 -178.9(2) . . . .
C28 O6 C29 C30 -170.0(3) . . . .
